data_4323663
loop_
_publ_author_name
'Achim M\"uller'
'Roberta Sessoli'
'Erich Krickemeyer'
'Hartmut B\"ogge'
'Jochen Meyer'
'Dante Gatteschi'
'Luca Pardi'
'J\"org Westphal'
'Kai Hovemeier'
'Ralf Rohlfing'
'Joachim D\"oring'
'Frank Hellweg'
'Christian Beugholt'
'Marc Schmidtmann'

_publ_section_title
;
 Polyoxovanadates: High-Nuclearity Spin Clusters with Interesting
 Host-Guest Systems and Different Electron Populations. Synthesis, Spin
 Organization, Magnetochemistry, and Spectroscopic Studies
;
_journal_name_full 'Inorganic Chemistry'
_journal_page_first 5239
_journal_page_last 5250
_journal_paper_doi 10.1021/ic9703641
_journal_volume 36
_journal_year 1997
_chemical_formula_sum 'C40 H100 I N5 O42 V18'
_chemical_formula_weight 2367.07
_chemical_name_systematic
; 
 ? 
;
_space_group_IT_number 14
_symmetry_cell_setting monoclinic
_symmetry_space_group_name_Hall '-P 2yn'
_symmetry_space_group_name_H-M 'P 1 21/n 1'
_atom_sites_solution_hydrogens geom
_atom_sites_solution_primary direct
_atom_sites_solution_secondary difmap
_audit_creation_method SHELXL
_cell_angle_alpha 90.00
_cell_angle_beta 90.28(4)
_cell_angle_gamma 90.00
_cell_formula_units_Z 4
_cell_length_a 13.392(9)
_cell_length_b 23.036(6)
_cell_length_c 26.360(5)
_cell_measurement_reflns_used 25
_cell_measurement_temperature 293(2)
_cell_measurement_theta_max 15
_cell_measurement_theta_min 5
_cell_volume 8132(6)
_computing_structure_refinement 'SHELXL-93 (Sheldrick, 1993)'
_computing_structure_solution 'SHELXS-86 (Sheldrick, 1990)'
_diffrn_ambient_temperature 293(2)
_diffrn_radiation_monochromator graphite
_diffrn_radiation_source 'fine-focus sealed tube'
_diffrn_radiation_type MoK\a
_diffrn_radiation_wavelength 0.71073
_diffrn_reflns_av_R_equivalents 0.010
_diffrn_reflns_av_sigmaI/netI 0.074
_diffrn_reflns_limit_h_max 15
_diffrn_reflns_limit_h_min -15
_diffrn_reflns_limit_k_max 26
_diffrn_reflns_limit_k_min 0
_diffrn_reflns_limit_l_max 31
_diffrn_reflns_limit_l_min 0
_diffrn_reflns_number 14769
_diffrn_reflns_theta_max 24.99
_diffrn_reflns_theta_min 1.71
_diffrn_standards_decay_% 0
_diffrn_standards_interval_count 100
_diffrn_standards_number 3
_exptl_absorpt_coefficient_mu 2.426
_exptl_absorpt_correction_T_max 0.113
_exptl_absorpt_correction_T_min 0.065
_exptl_absorpt_correction_type semi-empirical
_exptl_crystal_density_diffrn 1.933
_exptl_crystal_F_000 4712
_exptl_crystal_size_max 0.25
_exptl_crystal_size_mid 0.20
_exptl_crystal_size_min 0.15
_refine_diff_density_max 1.338
_refine_diff_density_min -0.964
_refine_diff_density_rms 0.209
_refine_ls_extinction_method none
_refine_ls_goodness_of_fit_all 1.426
_refine_ls_goodness_of_fit_obs 1.587
_refine_ls_hydrogen_treatment riding
_refine_ls_matrix_type full
_refine_ls_number_parameters 767
_refine_ls_number_reflns 13257
_refine_ls_number_restraints 0
_refine_ls_restrained_S_all 1.664
_refine_ls_restrained_S_obs 1.587
_refine_ls_R_factor_all 0.1253
_refine_ls_R_factor_obs 0.0769
_refine_ls_shift/esd_max 0.039
_refine_ls_shift/esd_mean 0.001
_refine_ls_structure_factor_coef Fsqd
_refine_ls_weighting_details 'w=1/[\s^2^(Fo^2^)+(0.1000P)^2^+0.0000P] where P=(Fo^2^+2Fc^2^)/3'
_refine_ls_weighting_scheme calc
_refine_ls_wR_factor_all 0.2883
_refine_ls_wR_factor_obs 0.2128
_reflns_number_observed 8058
_reflns_number_total 13307
_reflns_observed_criterion >2sigma(I)
_cod_data_source_file ic9703641_16.cif
_cod_data_source_block eri3_7
_cod_depositor_comments
;
The following automatic conversions were performed:

'_refine_ls_weighting_scheme' value 'calc
w=1/[\s^2^(Fo^2^)+(0.1000P)^2^+0.0000P] where P=(Fo^2^+2Fc^2^)/3' was
changed to 'calc'. New tag '_refine_ls_weighting_details' was
created. The value of the new tag was set to
'w=1/[\s^2^(Fo^2^)+(0.1000P)^2^+0.0000P] where P=(Fo^2^+2Fc^2^)/3'.

Automatic conversion script
Id: cif_fix_values 3143 2015-03-26 13:38:13Z robertas 
;
_cod_original_cell_volume 8131.9(61)
_cod_database_code 4323663

loop_
_symmetry_equiv_pos_as_xyz
'x, y, z'
'-x+1/2, y+1/2, -z+1/2'
'-x, -y, -z'
'x-1/2, -y-1/2, z-1/2'

loop_
_atom_site_aniso_label
_atom_site_aniso_U_11
_atom_site_aniso_U_22
_atom_site_aniso_U_33
_atom_site_aniso_U_23
_atom_site_aniso_U_13
_atom_site_aniso_U_12
V1 0.0372(12) 0.0382(12) 0.0284(10) 0.0038(9) -0.0022(9) -0.0033(10)
V2 0.0333(12) 0.0339(12) 0.0354(11) 0.0032(9) -0.0031(9) 0.0005(9)
V3 0.0354(12) 0.0381(12) 0.0336(11) 0.0032(9) -0.0027(9) -0.0111(10)
V4 0.0457(13) 0.0267(11) 0.0277(10) 0.0013(8) -0.0003(9) -0.0066(9)
V5 0.0387(12) 0.0294(11) 0.0267(10) 0.0008(8) 0.0007(9) -0.0049(9)
V6 0.0433(13) 0.0276(11) 0.0381(11) -0.0024(9) 0.0058(10) -0.0051(10)
V7 0.0418(13) 0.0290(11) 0.0355(11) -0.0027(9) 0.0042(9) 0.0007(10)
V8 0.0319(12) 0.0439(13) 0.0353(11) 0.0025(9) 0.0047(9) -0.0017(10)
V9 0.0375(13) 0.0384(12) 0.0328(11) 0.0028(9) 0.0034(9) -0.0109(10)
V10 0.0493(14) 0.0288(11) 0.0313(11) 0.0028(8) -0.0005(10) -0.0057(10)
V11 0.0452(14) 0.0283(11) 0.0333(11) -0.0028(9) -0.0004(10) 0.0013(10)
V12 0.0343(12) 0.0319(11) 0.0344(11) -0.0026(9) 0.0033(9) 0.0014(9)
V13 0.0346(12) 0.0333(11) 0.0348(11) -0.0013(9) 0.0049(9) -0.0083(10)
V14 0.0382(13) 0.0356(12) 0.0317(11) -0.0083(9) 0.0027(9) -0.0073(10)
V15 0.0339(12) 0.0370(12) 0.0275(10) -0.0017(8) 0.0020(9) -0.0034(9)
V16 0.0432(13) 0.0327(12) 0.0308(11) 0.0051(9) -0.0038(9) 0.0004(10)
V17 0.0331(12) 0.0397(12) 0.0319(11) -0.0032(9) -0.0013(9) -0.0006(10)
V18 0.0394(13) 0.0444(13) 0.0294(11) -0.0008(9) -0.0039(9) -0.0004(11)
I1 0.0349(4) 0.0327(4) 0.0317(4) 0.0003(3) 0.0012(3) -0.0030(4)
O1 0.058(6) 0.059(6) 0.029(4) 0.003(4) -0.007(4) -0.012(5)
O2 0.041(5) 0.035(5) 0.056(6) 0.008(4) -0.012(4) 0.017(4)
O3 0.043(6) 0.050(6) 0.055(6) 0.005(4) -0.004(4) -0.023(5)
O4 0.052(6) 0.048(5) 0.028(4) 0.005(4) 0.006(4) -0.008(5)
O5 0.058(6) 0.035(5) 0.022(4) 0.000(3) -0.008(4) -0.003(4)
O6 0.059(6) 0.034(5) 0.058(6) -0.012(4) 0.010(5) -0.008(5)
O7 0.048(6) 0.042(5) 0.072(7) -0.012(5) 0.007(5) 0.003(5)
O8 0.057(7) 0.061(6) 0.052(6) 0.012(5) 0.027(5) 0.000(5)
O9 0.043(6) 0.043(5) 0.055(6) 0.002(4) 0.014(4) -0.008(4)
O10 0.064(7) 0.024(4) 0.050(5) 0.006(4) -0.007(5) -0.007(4)
O11 0.048(6) 0.048(6) 0.060(6) -0.018(5) -0.003(5) 0.004(5)
O12 0.052(6) 0.057(6) 0.045(5) -0.004(4) 0.014(5) -0.001(5)
O13 0.044(6) 0.029(5) 0.062(6) 0.009(4) 0.004(5) -0.008(4)
O14 0.053(6) 0.039(5) 0.042(5) -0.016(4) 0.000(4) -0.015(4)
O15 0.046(6) 0.054(6) 0.038(5) -0.004(4) 0.005(4) -0.008(5)
O16 0.073(7) 0.033(5) 0.047(5) -0.001(4) -0.002(5) -0.001(5)
O17 0.034(5) 0.046(5) 0.047(5) -0.009(4) -0.013(4) -0.005(4)
O18 0.040(5) 0.084(7) 0.030(5) -0.006(5) -0.004(4) 0.002(5)
O19 0.031(5) 0.032(4) 0.028(4) 0.012(3) 0.007(3) -0.001(4)
O20 0.041(5) 0.042(5) 0.034(4) 0.003(4) -0.002(4) -0.010(4)
O21 0.043(5) 0.033(5) 0.031(4) 0.006(3) 0.001(4) -0.007(4)
O22 0.041(5) 0.027(4) 0.031(4) 0.007(3) -0.007(4) -0.007(4)
O23 0.041(5) 0.028(4) 0.039(5) -0.008(4) 0.012(4) -0.002(4)
O24 0.035(5) 0.041(5) 0.027(4) -0.006(3) 0.006(3) -0.006(4)
O25 0.037(5) 0.041(5) 0.035(5) -0.001(4) 0.007(4) 0.000(4)
O26 0.049(6) 0.038(5) 0.031(4) 0.006(4) 0.007(4) -0.015(4)
O27 0.049(6) 0.038(5) 0.030(4) 0.003(4) 0.007(4) -0.004(4)
O28 0.052(6) 0.030(4) 0.029(4) 0.004(3) 0.002(4) -0.009(4)
O29 0.041(5) 0.034(5) 0.027(4) -0.002(3) 0.003(4) -0.001(4)
O30 0.034(5) 0.034(5) 0.039(5) 0.001(4) 0.000(4) -0.004(4)
O31 0.034(5) 0.035(5) 0.035(4) -0.004(4) 0.002(4) -0.005(4)
O32 0.044(6) 0.035(5) 0.042(5) -0.009(4) 0.003(4) -0.006(4)
O33 0.040(5) 0.039(5) 0.033(4) -0.004(4) 0.003(4) -0.012(4)
O34 0.025(4) 0.040(5) 0.033(4) 0.004(4) 0.000(3) -0.004(4)
O35 0.043(5) 0.033(5) 0.041(5) -0.005(4) 0.008(4) -0.006(4)
O36 0.045(5) 0.032(4) 0.023(4) 0.005(3) -0.005(4) 0.004(4)
O37 0.033(5) 0.039(5) 0.037(5) -0.010(4) -0.008(4) 0.004(4)
O38 0.035(5) 0.042(5) 0.029(4) 0.001(4) 0.004(4) -0.001(4)
O39 0.037(5) 0.038(5) 0.026(4) -0.006(3) 0.000(3) -0.011(4)
O40 0.051(6) 0.044(5) 0.025(4) 0.003(4) 0.002(4) -0.010(4)
O41 0.035(5) 0.047(5) 0.030(4) -0.001(4) -0.003(4) -0.001(4)
O42 0.034(5) 0.032(4) 0.032(4) -0.008(3) -0.007(4) 0.002(4)
N1 0.050(7) 0.041(7) 0.056(7) -0.008(5) 0.017(6) 0.009(6)
N2 0.050(7) 0.038(6) 0.043(6) -0.004(5) 0.004(5) -0.012(5)
N3 0.137(14) 0.036(7) 0.044(7) 0.015(5) 0.025(8) 0.002(8)
N4 0.057(8) 0.065(8) 0.033(6) -0.001(5) 0.008(5) 0.000(6)
N5 0.054(8) 0.043(7) 0.070(8) 0.022(6) 0.000(7) 0.011(6)

loop_
_atom_site_label
_atom_site_type_symbol
_atom_site_fract_x
_atom_site_fract_y
_atom_site_fract_z
_atom_site_U_iso_or_equiv
_atom_site_thermal_displace_type
_atom_site_occupancy
_atom_site_calc_flag
_atom_site_refinement_flags
_atom_site_disorder_group
V1 V 0.5956(2) 0.76739(9) -0.05900(7) 0.0346(5) Uani 1 d . .
V2 V 0.5514(2) 0.85531(9) 0.01374(8) 0.0342(5) Uani 1 d . .
V3 V 0.5014(2) 0.70017(9) 0.01804(8) 0.0357(5) Uani 1 d . .
V4 V 0.7325(2) 0.67452(9) -0.05177(7) 0.0334(5) Uani 1 d . .
V5 V 0.7818(2) 0.82994(9) -0.05557(7) 0.0316(5) Uani 1 d . .
V6 V 0.7859(2) 0.91791(9) 0.05975(8) 0.0363(5) Uani 1 d . .
V7 V 0.6142(2) 0.89013(9) 0.11830(8) 0.0354(5) Uani 1 d . .
V8 V 0.4987(2) 0.78590(10) 0.13371(8) 0.0370(5) Uani 1 d . .
V9 V 0.5421(2) 0.66310(9) 0.12507(8) 0.0362(5) Uani 1 d . .
V10 V 0.6845(2) 0.59795(9) 0.06623(8) 0.0365(5) Uani 1 d . .
V11 V 0.8779(2) 0.62489(9) 0.02355(8) 0.0356(5) Uani 1 d . .
V12 V 0.9733(2) 0.73038(9) -0.00729(8) 0.0335(5) Uani 1 d . .
V13 V 0.9473(2) 0.84977(9) 0.01683(8) 0.0342(5) Uani 1 d . .
V14 V 0.8747(2) 0.86041(9) 0.14977(8) 0.0352(5) Uani 1 d . .
V15 V 0.6743(2) 0.76895(9) 0.20255(7) 0.0328(5) Uani 1 d . .
V16 V 0.8042(2) 0.63931(9) 0.15585(8) 0.0356(5) Uani 1 d . .
V17 V 1.0021(2) 0.73091(9) 0.10353(7) 0.0350(5) Uani 1 d . .
V18 V 0.8787(2) 0.74569(10) 0.19465(7) 0.0378(5) Uani 1 d . .
I1 I 0.73979(6) 0.75733(3) 0.06731(3) 0.0331(2) Uani 1 d . .
O1 O 0.5350(7) 0.7712(4) -0.1112(3) 0.048(2) Uani 1 d . .
O2 O 0.4698(7) 0.8975(4) -0.0086(3) 0.044(2) Uani 1 d . .
O3 O 0.3998(7) 0.6754(4) -0.0028(3) 0.050(2) Uani 1 d . .
O4 O 0.7305(7) 0.6387(4) -0.1030(3) 0.042(2) Uani 1 d . .
O5 O 0.8012(7) 0.8613(3) -0.1081(3) 0.038(2) Uani 1 d . .
O6 O 0.8068(7) 0.9851(4) 0.0552(3) 0.050(2) Uani 1 d . .
O7 O 0.5589(7) 0.9461(4) 0.1402(4) 0.054(3) Uani 1 d . .
O8 O 0.3977(8) 0.8004(4) 0.1626(3) 0.057(3) Uani 1 d . .
O9 O 0.4592(7) 0.6229(4) 0.1487(3) 0.047(2) Uani 1 d . .
O10 O 0.6609(7) 0.5307(3) 0.0638(3) 0.046(2) Uani 1 d . .
O11 O 0.9360(7) 0.5699(4) 0.0058(4) 0.052(2) Uani 1 d . .
O12 O 1.0705(7) 0.7192(4) -0.0394(3) 0.051(2) Uani 1 d . .
O13 O 1.0347(7) 0.8889(4) -0.0048(3) 0.045(2) Uani 1 d . .
O14 O 0.9339(7) 0.9050(4) 0.1849(3) 0.045(2) Uani 1 d . .
O15 O 0.6465(7) 0.7742(4) 0.2615(3) 0.046(2) Uani 1 d . .
O16 O 0.8326(8) 0.5888(4) 0.1939(3) 0.051(2) Uani 1 d . .
O17 O 1.1134(6) 0.7187(4) 0.1194(3) 0.042(2) Uani 1 d . .
O18 O 0.9339(7) 0.7402(4) 0.2480(3) 0.052(3) Uani 1 d . .
O19 O 0.6466(6) 0.8427(3) -0.0390(3) 0.030(2) Uani 1 d . .
O20 O 0.5083(7) 0.7795(4) -0.0022(3) 0.039(2) Uani 1 d . .
O21 O 0.5970(6) 0.6888(3) -0.0343(3) 0.036(2) Uani 1 d . .
O22 O 0.7360(6) 0.7534(3) -0.0708(3) 0.033(2) Uani 1 d . .
O23 O 0.8211(6) 0.8855(3) -0.0044(3) 0.036(2) Uani 1 d . .
O24 O 0.6485(6) 0.9038(3) 0.0490(3) 0.034(2) Uani 1 d . .
O25 O 0.5139(6) 0.8440(4) 0.0833(3) 0.038(2) Uani 1 d . .
O26 O 0.4787(7) 0.7248(4) 0.0873(3) 0.039(2) Uani 1 d . .
O27 O 0.5614(7) 0.6367(4) 0.0556(3) 0.039(2) Uani 1 d . .
O28 O 0.7390(7) 0.6181(3) 0.0022(3) 0.037(2) Uani 1 d . .
O29 O 0.8727(6) 0.6787(3) -0.0320(3) 0.034(2) Uani 1 d . .
O30 O 0.9086(6) 0.7958(3) -0.0350(3) 0.036(2) Uani 1 d . .
O31 O 0.9095(6) 0.8794(3) 0.0813(3) 0.034(2) Uani 1 d . .
O32 O 0.7512(7) 0.9005(4) 0.1285(3) 0.040(2) Uani 1 d . .
O33 O 0.6027(6) 0.8309(4) 0.1669(3) 0.037(2) Uani 1 d . .
O34 O 0.5658(6) 0.7253(3) 0.1711(3) 0.032(2) Uani 1 d . .
O35 O 0.6650(7) 0.6256(3) 0.1355(3) 0.039(2) Uani 1 d . .
O36 O 0.8215(6) 0.6084(3) 0.0870(3) 0.033(2) Uani 1 d . .
O37 O 0.9722(6) 0.6761(3) 0.0500(3) 0.036(2) Uani 1 d . .
O38 O 1.0050(6) 0.7838(4) 0.0471(3) 0.036(2) Uani 1 d . .
O39 O 0.7943(6) 0.8127(3) 0.1940(3) 0.033(2) Uani 1 d . .
O40 O 0.7581(7) 0.7033(4) 0.1964(3) 0.040(2) Uani 1 d . .
O41 O 0.9225(6) 0.6858(4) 0.1491(3) 0.037(2) Uani 1 d . .
O42 O 0.9558(6) 0.7911(3) 0.1479(3) 0.033(2) Uani 1 d . .
N1 N 0.7576(9) 0.1394(5) 0.1361(4) 0.049(3) Uani 1 d . .
C1 C 0.7110(25) 0.2005(15) 0.1286(12) 0.163(12) Uiso 1 d . .
C2 C 0.7091(18) 0.2167(10) 0.0715(9) 0.105(7) Uiso 1 d . .
C3 C 0.8502(27) 0.1288(15) 0.1078(12) 0.168(12) Uiso 1 d . .
C4 C 0.9329(19) 0.1772(11) 0.1314(9) 0.110(8) Uiso 1 d . .
C5 C 0.7748(19) 0.1394(10) 0.1936(9) 0.109(7) Uiso 1 d . .
C6 C 0.8230(32) 0.0657(18) 0.1989(15) 0.219(17) Uiso 1 d . .
C7 C 0.6943(28) 0.0877(16) 0.1218(13) 0.181(14) Uiso 1 d . .
C8 C 0.5804(17) 0.1003(9) 0.1420(8) 0.094(6) Uiso 1 d . .
N2 N 0.7773(9) 0.4609(5) -0.0898(4) 0.044(3) Uani 1 d . .
C9 C 0.7125(11) 0.5014(6) -0.0586(5) 0.053(4) Uiso 1 d . .
H9A H 0.7153(11) 0.5400(6) -0.0723(5) 0.080 Uiso 1 d R .
H9B H 0.7402(11) 0.5027(6) -0.0249(5) 0.080 Uiso 1 d R .
C10 C 0.6040(13) 0.4825(8) -0.0550(6) 0.075(5) Uiso 1 d . .
H10A H 0.5684(13) 0.5094(8) -0.0341(6) 0.080 Uiso 1 d R .
H10B H 0.5749(13) 0.4820(8) -0.0884(6) 0.080 Uiso 1 d R .
H10C H 0.6001(13) 0.4443(8) -0.0405(6) 0.080 Uiso 1 d R .
C11 C 0.7349(12) 0.4548(7) -0.1450(5) 0.058(4) Uiso 1 d . .
H11A H 0.6709(12) 0.4361(7) -0.1446(5) 0.080 Uiso 1 d R .
H11B H 0.7800(12) 0.4308(7) -0.1638(5) 0.080 Uiso 1 d R .
C12 C 0.7325(15) 0.5128(8) -0.1731(7) 0.090(6) Uiso 1 d . .
H12A H 0.7082(15) 0.5075(8) -0.2071(7) 0.080 Uiso 1 d R .
H12B H 0.6866(15) 0.5366(8) -0.1545(7) 0.080 Uiso 1 d R .
H12C H 0.7967(15) 0.5313(8) -0.1740(7) 0.080 Uiso 1 d R .
C13 C 0.7773(14) 0.3999(8) -0.0677(6) 0.074(5) Uiso 1 d . .
H13A H 0.8226(14) 0.3758(8) -0.0865(6) 0.080 Uiso 1 d R .
H13B H 0.7115(14) 0.3839(8) -0.0717(6) 0.080 Uiso 1 d R .
C14 C 0.8077(16) 0.3949(9) -0.0151(7) 0.094(6) Uiso 1 d . .
H14A H 0.8055(16) 0.3555(9) -0.0031(7) 0.080 Uiso 1 d R .
H14B H 0.8741(16) 0.4099(9) -0.0109(7) 0.080 Uiso 1 d R .
H14C H 0.7618(16) 0.4181(9) 0.0040(7) 0.080 Uiso 1 d R .
C15 C 0.8842(12) 0.4871(7) -0.0891(6) 0.059(4) Uiso 1 d . .
H15A H 0.9080(12) 0.4858(7) -0.0547(6) 0.080 Uiso 1 d R .
H15B H 0.8801(12) 0.5272(7) -0.0988(6) 0.080 Uiso 1 d R .
C16 C 0.9555(13) 0.4552(8) -0.1239(6) 0.072(5) Uiso 1 d . .
H16A H 1.0190(13) 0.4743(8) -0.1204(6) 0.080 Uiso 1 d R .
H16B H 0.9620(13) 0.4153(8) -0.1140(6) 0.080 Uiso 1 d R .
H16C H 0.9337(13) 0.4573(8) -0.1586(6) 0.080 Uiso 1 d R .
N3 N 0.7064(13) 0.4210(5) 0.1750(4) 0.072(5) Uani 1 d . .
C17 C 0.7763(16) 0.4257(9) 0.1336(7) 0.088(6) Uiso 1 d . .
H17A H 0.8153(16) 0.4606(9) 0.1360(7) 0.080 Uiso 1 d R .
H17B H 0.7379(16) 0.4276(9) 0.1028(7) 0.080 Uiso 1 d R .
C18 C 0.8424(21) 0.3739(12) 0.1285(10) 0.151(11) Uiso 1 d . .
H18A H 0.8852(21) 0.3779(12) 0.0996(10) 0.080 Uiso 1 d R .
H18B H 0.8822(21) 0.3722(12) 0.1588(10) 0.080 Uiso 1 d R .
H18C H 0.8040(21) 0.3389(12) 0.1253(10) 0.080 Uiso 1 d R .
C19 C 0.7599(14) 0.4124(8) 0.2274(6) 0.073(5) Uiso 1 d . .
H19A H 0.7808(14) 0.3727(8) 0.2300(6) 0.080 Uiso 1 d R .
H19B H 0.7137(14) 0.4197(8) 0.2544(6) 0.080 Uiso 1 d R .
C20 C 0.8496(16) 0.4529(10) 0.2355(8) 0.106(7) Uiso 1 d . .
H20A H 0.8794(16) 0.4452(10) 0.2680(8) 0.080 Uiso 1 d R .
H20B H 0.8973(16) 0.4452(10) 0.2093(8) 0.080 Uiso 1 d R .
H20C H 0.8293(16) 0.4928(10) 0.2339(8) 0.080 Uiso 1 d R .
C21 C 0.6471(12) 0.4763(7) 0.1741(6) 0.062(4) Uiso 1 d . .
H21A H 0.6244(12) 0.4826(7) 0.1399(6) 0.080 Uiso 1 d R .
H21B H 0.6917(12) 0.5073(7) 0.1828(6) 0.080 Uiso 1 d R .
C22 C 0.5614(15) 0.4805(9) 0.2089(7) 0.088(6) Uiso 1 d . .
H22A H 0.5284(15) 0.5173(9) 0.2060(7) 0.080 Uiso 1 d R .
H22B H 0.5157(15) 0.4500(9) 0.1999(7) 0.080 Uiso 1 d R .
H22C H 0.5836(15) 0.4750(9) 0.2433(7) 0.080 Uiso 1 d R .
C23 C 0.6377(21) 0.3681(12) 0.1724(10) 0.136(10) Uiso 1 d . .
H23A H 0.5992(21) 0.3654(12) 0.2029(10) 0.080 Uiso 1 d R .
H23B H 0.6790(21) 0.3341(12) 0.1702(10) 0.080 Uiso 1 d R .
C24 C 0.5670(24) 0.3688(14) 0.1272(11) 0.183(14) Uiso 1 d . .
H24A H 0.5263(24) 0.3345(14) 0.1265(11) 0.080 Uiso 1 d R .
H24B H 0.5250(24) 0.4025(14) 0.1297(11) 0.080 Uiso 1 d R .
H24C H 0.6055(24) 0.3709(14) 0.0966(11) 0.080 Uiso 1 d R .
N4 N 0.2429(9) 0.7296(5) 0.2658(4) 0.052(3) Uani 1 d . .
C25 C 0.3133(12) 0.6924(7) 0.2356(6) 0.059(4) Uiso 1 d . .
H25A H 0.3663(12) 0.7174(7) 0.2245(6) 0.080 Uiso 1 d R .
H25B H 0.2794(12) 0.6782(7) 0.2060(6) 0.080 Uiso 1 d R .
C26 C 0.3653(13) 0.6436(7) 0.2620(6) 0.071(5) Uiso 1 d . .
H26A H 0.4104(13) 0.6234(7) 0.2399(6) 0.080 Uiso 1 d R .
H26B H 0.4011(13) 0.6574(7) 0.2912(6) 0.080 Uiso 1 d R .
H26C H 0.3132(13) 0.6177(7) 0.2725(6) 0.080 Uiso 1 d R .
C27 C 0.2931(12) 0.7552(7) 0.3112(6) 0.061(4) Uiso 1 d . .
H27A H 0.3206(12) 0.7244(7) 0.3314(6) 0.080 Uiso 1 d R .
H27B H 0.2439(12) 0.7750(7) 0.3311(6) 0.080 Uiso 1 d R .
C28 C 0.3783(14) 0.7980(8) 0.2992(7) 0.084(6) Uiso 1 d . .
H28A H 0.4083(14) 0.8134(8) 0.3295(7) 0.080 Uiso 1 d R .
H28B H 0.4281(14) 0.7781(8) 0.2797(7) 0.080 Uiso 1 d R .
H28C H 0.3508(14) 0.8292(8) 0.2795(7) 0.080 Uiso 1 d R .
C29 C 0.2006(12) 0.7751(6) 0.2307(5) 0.057(4) Uiso 1 d . .
H29A H 0.1660(12) 0.7575(6) 0.2026(5) 0.080 Uiso 1 d R .
H29B H 0.2561(12) 0.7963(6) 0.2173(5) 0.080 Uiso 1 d R .
C30 C 0.1351(12) 0.8182(7) 0.2579(6) 0.064(4) Uiso 1 d . .
H30A H 0.1134(12) 0.8469(7) 0.2339(6) 0.080 Uiso 1 d R .
H30B H 0.0782(12) 0.7976(7) 0.2706(6) 0.080 Uiso 1 d R .
H30C H 0.1694(12) 0.8369(7) 0.2855(6) 0.080 Uiso 1 d R .
C31 C 0.1582(11) 0.6880(6) 0.2870(5) 0.054(4) Uiso 1 d . .
H31A H 0.1071(11) 0.7114(6) 0.3021(5) 0.080 Uiso 1 d R .
H31B H 0.1861(11) 0.6640(6) 0.3132(5) 0.080 Uiso 1 d R .
C32 C 0.1116(13) 0.6491(8) 0.2480(6) 0.072(5) Uiso 1 d . .
H32A H 0.0615(13) 0.6257(8) 0.2640(6) 0.080 Uiso 1 d R .
H32B H 0.0814(13) 0.6721(8) 0.2219(6) 0.080 Uiso 1 d R .
H32C H 0.1615(13) 0.6241(8) 0.2332(6) 0.080 Uiso 1 d R .
N5 N 0.2341(10) 0.9552(5) 0.1042(5) 0.056(3) Uani 1 d . .
C33A C 0.3361(21) 0.9534(12) 0.0794(10) 0.043(6) Uiso 0.50 d P .
C33B C 0.2638(52) 0.9774(29) 0.0555(24) 0.160(24) Uiso 0.50 d P .
C34 C 0.3839(16) 1.0088(9) 0.0623(7) 0.086(6) Uiso 1 d . .
C35A C 0.1633(21) 0.9869(12) 0.0687(10) 0.044(6) Uiso 0.50 d P .
C35B C 0.1378(95) 0.9785(51) 0.1212(43) 0.310(56) Uiso 0.50 d P .
C36 C 0.0597(18) 1.0017(10) 0.0947(8) 0.096(6) Uiso 1 d . .
C37A C 0.1849(47) 0.8821(26) 0.1135(21) 0.131(19) Uiso 0.50 d P .
C37B C 0.2567(37) 0.8970(20) 0.1163(17) 0.096(13) Uiso 0.50 d P .
C38 C 0.2304(18) 0.8495(11) 0.0725(9) 0.110(8) Uiso 1 d . .
C39 C 0.2544(23) 0.9956(13) 0.1476(11) 0.137(10) Uiso 1 d . .
C40 C 0.3240(26) 0.9721(15) 0.1894(12) 0.167(12) Uiso 1 d . .

loop_
_atom_type_symbol
_atom_type_description
_atom_type_scat_dispersion_real
_atom_type_scat_dispersion_imag
_atom_type_scat_source
C C 0.0033 0.0016 'International Tables Vol C Tables 4.2.6.8 and 6.1.1.4'
H H 0.0000 0.0000 'International Tables Vol C Tables 4.2.6.8 and 6.1.1.4'
N N 0.0061 0.0033 'International Tables Vol C Tables 4.2.6.8 and 6.1.1.4'
O O 0.0106 0.0060 'International Tables Vol C Tables 4.2.6.8 and 6.1.1.4'
V V 0.3005 0.5294 'International Tables Vol C Tables 4.2.6.8 and 6.1.1.4'
I I -0.4742 1.8119 'International Tables Vol C Tables 4.2.6.8 and 6.1.1.4'

loop_
_geom_angle_atom_site_label_1
_geom_angle_atom_site_label_2
_geom_angle_atom_site_label_3
_geom_angle
_geom_angle_site_symmetry_1
_geom_angle_site_symmetry_3
_geom_angle_publ_flag
O1 V1 O22 111.2(4) . . ?
O1 V1 O21 110.3(4) . . ?
O22 V1 O21 83.7(3) . . ?
O1 V1 O20 110.8(5) . . ?
O22 V1 O20 138.0(3) . . ?
O21 V1 O20 83.0(4) . . ?
O1 V1 O19 111.3(4) . . ?
O22 V1 O19 81.5(3) . . ?
O21 V1 O19 138.4(3) . . ?
O20 V1 O19 82.7(3) . . ?
O1 V1 V4 115.3(4) . . ?
O22 V1 V4 41.7(2) . . ?
O21 V1 V4 42.2(3) . . ?
O20 V1 V4 117.0(3) . . ?
O19 V1 V4 115.6(3) . . ?
O1 V1 V2 115.7(4) . . ?
O22 V1 V2 115.5(2) . . ?
O21 V1 V2 116.2(2) . . ?
O20 V1 V2 41.0(2) . . ?
O19 V1 V2 41.8(2) . . ?
V4 V1 V2 129.00(9) . . ?
O1 V1 V3 114.7(4) . . ?
O22 V1 V3 117.2(2) . . ?
O21 V1 V3 41.6(2) . . ?
O20 V1 V3 41.6(3) . . ?
O19 V1 V3 116.6(2) . . ?
V4 V1 V3 80.20(9) . . ?
V2 V1 V3 79.22(8) . . ?
O1 V1 V5 115.9(4) . . ?
O22 V1 V5 41.1(2) . . ?
O21 V1 V5 116.9(3) . . ?
O20 V1 V5 115.6(3) . . ?
O19 V1 V5 40.5(2) . . ?
V4 V1 V5 79.36(9) . . ?
V2 V1 V5 78.82(9) . . ?
V3 V1 V5 129.41(9) . . ?
O2 V2 O20 106.1(4) . . ?
O2 V2 O19 106.6(4) . . ?
O20 V2 O19 84.4(4) . . ?
O2 V2 O24 106.6(4) . . ?
O20 V2 O24 147.2(4) . . ?
O19 V2 O24 89.3(3) . . ?
O2 V2 O25 104.9(4) . . ?
O20 V2 O25 90.3(4) . . ?
O19 V2 O25 148.3(4) . . ?
O24 V2 O25 78.4(3) . . ?
O2 V2 V1 109.4(3) . . ?
O20 V2 V1 42.1(3) . . ?
O19 V2 V1 42.5(2) . . ?
O24 V2 V1 126.0(3) . . ?
O25 V2 V1 127.0(3) . . ?
O2 V2 V7 111.8(3) . . ?
O20 V2 V7 122.6(3) . . ?
O19 V2 V7 121.7(3) . . ?
O24 V2 V7 38.8(2) . . ?
O25 V2 V7 39.6(3) . . ?
V1 V2 V7 138.80(10) . . ?
O3 V3 O21 106.3(4) . . ?
O3 V3 O20 107.1(4) . . ?
O21 V3 O20 84.0(4) . . ?
O3 V3 O27 105.1(4) . . ?
O21 V3 O27 89.3(3) . . ?
O20 V3 O27 147.7(4) . . ?
O3 V3 O26 107.3(4) . . ?
O21 V3 O26 146.3(4) . . ?
O20 V3 O26 89.5(3) . . ?
O27 V3 O26 78.8(4) . . ?
O3 V3 V1 109.5(3) . . ?
O21 V3 V1 42.1(2) . . ?
O20 V3 V1 42.1(3) . . ?
O27 V3 V1 126.1(3) . . ?
O26 V3 V1 125.7(2) . . ?
O3 V3 V9 112.3(3) . . ?
O21 V3 V9 121.5(3) . . ?
O20 V3 V9 121.9(3) . . ?
O27 V3 V9 39.7(2) . . ?
O26 V3 V9 39.1(3) . . ?
V1 V3 V9 138.25(10) . . ?
O4 V4 O22 106.0(4) . . ?
O4 V4 O21 106.6(4) . . ?
O22 V4 O21 85.6(4) . . ?
O4 V4 O29 105.4(4) . . ?
O22 V4 O29 89.9(3) . . ?
O21 V4 O29 147.7(3) . . ?
O4 V4 O28 106.2(4) . . ?
O22 V4 O28 147.6(3) . . ?
O21 V4 O28 88.7(4) . . ?
O29 V4 O28 78.2(4) . . ?
O4 V4 V1 109.2(3) . . ?
O22 V4 V1 43.0(3) . . ?
O21 V4 V1 42.8(2) . . ?
O29 V4 V1 127.2(2) . . ?
O28 V4 V1 126.0(3) . . ?
O4 V4 V11 112.0(3) . . ?
O22 V4 V11 121.7(3) . . ?
O21 V4 V11 121.5(2) . . ?
O29 V4 V11 38.8(2) . . ?
O28 V4 V11 39.5(3) . . ?
V1 V4 V11 138.81(9) . . ?
O5 V5 O19 107.0(4) . . ?
O5 V5 O22 107.0(4) . . ?
O19 V5 O22 83.4(4) . . ?
O5 V5 O23 105.3(4) . . ?
O19 V5 O23 89.6(4) . . ?
O22 V5 O23 147.7(3) . . ?
O5 V5 O30 106.4(4) . . ?
O19 V5 O30 146.6(3) . . ?
O22 V5 O30 87.9(3) . . ?
O23 V5 O30 80.7(4) . . ?
O5 V5 V1 110.2(3) . . ?
O19 V5 V1 41.8(2) . . ?
O22 V5 V1 41.8(3) . . ?
O23 V5 V1 125.9(3) . . ?
O30 V5 V1 124.1(3) . . ?
O5 V5 V13 111.6(3) . . ?
O19 V5 V13 122.9(2) . . ?
O22 V5 V13 121.2(2) . . ?
O23 V5 V13 40.9(3) . . ?
O30 V5 V13 39.8(2) . . ?
V1 V5 V13 138.10(9) . . ?
O6 V6 O23 105.8(4) . . ?
O6 V6 O24 109.4(5) . . ?
O23 V6 O24 92.6(4) . . ?
O6 V6 O32 108.8(4) . . ?
O23 V6 O32 144.8(4) . . ?
O24 V6 O32 82.3(4) . . ?
O6 V6 O31 108.4(5) . . ?
O23 V6 O31 82.4(4) . . ?
O24 V6 O31 141.9(4) . . ?
O32 V6 O31 80.7(4) . . ?
O6 V6 V7 114.0(4) . . ?
O23 V6 V7 126.5(3) . . ?
O24 V6 V7 41.8(2) . . ?
O32 V6 V7 40.6(3) . . ?
O31 V6 V7 115.1(2) . . ?
O6 V6 V13 111.5(4) . . ?
O23 V6 V13 41.9(3) . . ?
O24 V6 V13 125.1(3) . . ?
O32 V6 V13 116.0(3) . . ?
O31 V6 V13 40.5(2) . . ?
V7 V6 V13 133.93(10) . . ?
O6 V6 V14 115.4(4) . . ?
O23 V6 V14 115.7(3) . . ?
O24 V6 V14 115.5(3) . . ?
O32 V6 V14 41.1(3) . . ?
O31 V6 V14 39.7(2) . . ?
V7 V6 V14 77.73(9) . . ?
V13 V6 V14 76.93(8) . . ?
O7 V7 O32 107.6(4) . . ?
O7 V7 O33 107.5(5) . . ?
O32 V7 O33 94.4(4) . . ?
O7 V7 O24 109.1(4) . . ?
O32 V7 O24 82.9(4) . . ?
O33 V7 O24 142.3(4) . . ?
O7 V7 O25 107.0(4) . . ?
O32 V7 O25 144.5(4) . . ?
O33 V7 O25 82.4(4) . . ?
O24 V7 O25 78.8(3) . . ?
O7 V7 V6 113.0(4) . . ?
O32 V7 V6 41.8(3) . . ?
O33 V7 V6 127.0(3) . . ?
O24 V7 V6 41.1(3) . . ?
O25 V7 V6 115.1(2) . . ?
O7 V7 V8 111.8(4) . . ?
O32 V7 V8 127.7(3) . . ?
O33 V7 V8 41.8(3) . . ?
O24 V7 V8 113.7(3) . . ?
O25 V7 V8 40.7(2) . . ?
V6 V7 V8 134.25(9) . . ?
O7 V7 V2 114.9(4) . . ?
O32 V7 V2 116.0(3) . . ?
O33 V7 V2 114.2(3) . . ?
O24 V7 V2 39.7(2) . . ?
O25 V7 V2 39.1(2) . . ?
V6 V7 V2 77.55(8) . . ?
V8 V7 V2 75.99(8) . . ?
O8 V8 O25 106.3(4) . . ?
O8 V8 O26 110.5(5) . . ?
O25 V8 O26 95.1(3) . . ?
O8 V8 O34 107.6(4) . . ?
O25 V8 O34 144.8(4) . . ?
O26 V8 O34 81.6(4) . . ?
O8 V8 O33 106.4(5) . . ?
O25 V8 O33 81.9(4) . . ?
O26 V8 O33 142.3(4) . . ?
O34 V8 O33 79.9(4) . . ?
O8 V8 V7 110.5(4) . . ?
O25 V8 V7 41.8(3) . . ?
O26 V8 V7 127.3(3) . . ?
O34 V8 V7 115.2(3) . . ?
O33 V8 V7 40.1(2) . . ?
O8 V8 V9 114.5(4) . . ?
O25 V8 V9 127.7(3) . . ?
O26 V8 V9 41.1(3) . . ?
O34 V8 V9 40.6(2) . . ?
O33 V8 V9 114.4(3) . . ?
V7 V8 V9 133.90(10) . . ?
O8 V8 V15 113.9(4) . . ?
O25 V8 V15 115.5(3) . . ?
O26 V8 V15 113.9(3) . . ?
O34 V8 V15 39.8(2) . . ?
O33 V8 V15 40.1(3) . . ?
V7 V8 V15 76.91(8) . . ?
V9 V8 V15 76.26(8) . . ?
O9 V9 O34 107.8(4) . . ?
O9 V9 O35 106.9(4) . . ?
O34 V9 O35 96.4(4) . . ?
O9 V9 O26 109.1(4) . . ?
O34 V9 O26 81.1(3) . . ?
O35 V9 O26 142.9(4) . . ?
O9 V9 O27 106.6(4) . . ?
O34 V9 O27 144.3(3) . . ?
O35 V9 O27 82.7(4) . . ?
O26 V9 O27 78.8(4) . . ?
O9 V9 V10 112.1(3) . . ?
O34 V9 V10 128.7(3) . . ?
O35 V9 V10 42.1(3) . . ?
O26 V9 V10 113.3(3) . . ?
O27 V9 V10 40.6(3) . . ?
O9 V9 V8 113.6(4) . . ?
O34 V9 V8 41.2(2) . . ?
O35 V9 V8 127.9(3) . . ?
O26 V9 V8 39.9(2) . . ?
O27 V9 V8 114.0(3) . . ?
V10 V9 V8 133.13(9) . . ?
O9 V9 V3 114.5(4) . . ?
O34 V9 V3 114.5(2) . . ?
O35 V9 V3 115.1(3) . . ?
O26 V9 V3 39.3(2) . . ?
O27 V9 V3 39.5(3) . . ?
V10 V9 V3 76.09(8) . . ?
V8 V9 V3 76.12(8) . . ?
O10 V10 O27 106.4(5) . . ?
O10 V10 O28 106.3(4) . . ?
O27 V10 O28 95.3(4) . . ?
O10 V10 O35 109.2(4) . . ?
O27 V10 O35 82.2(4) . . ?
O28 V10 O35 143.6(4) . . ?
O10 V10 O36 108.9(4) . . ?
O27 V10 O36 144.1(4) . . ?
O28 V10 O36 81.5(4) . . ?
O35 V10 O36 79.9(4) . . ?
O10 V10 V9 113.5(4) . . ?
O27 V10 V9 42.0(2) . . ?
O28 V10 V9 127.5(3) . . ?
O35 V10 V9 40.2(3) . . ?
O36 V10 V9 114.4(2) . . ?
O10 V10 V11 111.9(4) . . ?
O27 V10 V11 128.4(3) . . ?
O28 V10 V11 41.8(3) . . ?
O35 V10 V11 114.7(3) . . ?
O36 V10 V11 39.8(2) . . ?
V9 V10 V11 133.79(10) . . ?
O10 V10 V16 116.6(3) . . ?
O27 V10 V16 115.3(3) . . ?
O28 V10 V16 114.5(3) . . ?
O35 V10 V16 40.0(3) . . ?
O36 V10 V16 39.9(2) . . ?
V9 V10 V16 76.33(9) . . ?
V11 V10 V16 76.28(9) . . ?
O11 V11 O37 106.8(4) . . ?
O11 V11 O36 107.9(5) . . ?
O37 V11 O36 94.0(4) . . ?
O11 V11 O29 108.1(4) . . ?
O37 V11 O29 84.1(4) . . ?
O36 V11 O29 142.9(4) . . ?
O11 V11 O28 109.0(4) . . ?
O37 V11 O28 143.6(4) . . ?
O36 V11 O28 81.6(3) . . ?
O29 V11 O28 78.5(3) . . ?
O11 V11 V12 112.3(4) . . ?
O37 V11 V12 42.7(3) . . ?
O36 V11 V12 127.3(3) . . ?
O29 V11 V12 41.4(2) . . ?
O28 V11 V12 114.4(2) . . ?
O11 V11 V10 113.0(4) . . ?
O37 V11 V10 126.6(3) . . ?
O36 V11 V10 41.1(3) . . ?
O29 V11 V10 113.9(3) . . ?
O28 V11 V10 40.6(2) . . ?
V12 V11 V10 133.88(10) . . ?
O11 V11 V4 115.7(4) . . ?
O37 V11 V4 116.3(3) . . ?
O36 V11 V4 113.8(3) . . ?
O29 V11 V4 39.5(3) . . ?
O28 V11 V4 39.0(2) . . ?
V12 V11 V4 77.19(8) . . ?
V10 V11 V4 76.12(9) . . ?
O12 V12 O30 107.6(4) . . ?
O12 V12 O29 107.3(4) . . ?
O30 V12 O29 92.5(4) . . ?
O12 V12 O38 108.9(4) . . ?
O30 V12 O38 83.0(3) . . ?
O29 V12 O38 143.2(3) . . ?
O12 V12 O37 108.6(4) . . ?
O30 V12 O37 143.4(4) . . ?
O29 V12 O37 81.8(3) . . ?
O38 V12 O37 80.6(3) . . ?
O12 V12 V13 112.4(4) . . ?
O30 V12 V13 42.0(2) . . ?
O29 V12 V13 126.3(3) . . ?
O38 V12 V13 41.1(2) . . ?
O37 V12 V13 116.3(2) . . ?
O12 V12 V11 112.6(4) . . ?
O30 V12 V11 125.6(3) . . ?
O29 V12 V11 41.7(2) . . ?
O38 V12 V11 115.1(2) . . ?
O37 V12 V11 40.1(2) . . ?
V13 V12 V11 134.52(10) . . ?
O12 V12 V17 115.4(4) . . ?
O30 V12 V17 116.0(3) . . ?
O29 V12 V17 115.4(2) . . ?
O38 V12 V17 40.1(2) . . ?
O37 V12 V17 40.5(2) . . ?
V13 V12 V17 77.87(8) . . ?
V11 V12 V17 77.20(8) . . ?
O13 V13 O38 108.0(4) . . ?
O13 V13 O31 108.5(4) . . ?
O38 V13 O31 91.2(3) . . ?
O13 V13 O30 108.1(4) . . ?
O38 V13 O30 83.5(4) . . ?
O31 V13 O30 142.9(4) . . ?
O13 V13 O23 107.3(4) . . ?
O38 V13 O23 144.3(4) . . ?
O31 V13 O23 82.6(3) . . ?
O30 V13 O23 80.7(3) . . ?
O13 V13 V12 112.2(3) . . ?
O38 V13 V12 42.5(2) . . ?
O31 V13 V12 125.5(3) . . ?
O30 V13 V12 41.1(2) . . ?
O23 V13 V12 116.7(2) . . ?
O13 V13 V6 112.7(3) . . ?
O38 V13 V6 125.1(3) . . ?
O31 V13 V6 42.0(3) . . ?
O30 V13 V6 115.4(3) . . ?
O23 V13 V6 40.7(2) . . ?
V12 V13 V6 134.56(10) . . ?
O13 V13 V5 114.1(4) . . ?
O38 V13 V5 117.0(3) . . ?
O31 V13 V5 115.5(3) . . ?
O30 V13 V5 40.5(3) . . ?
O23 V13 V5 40.2(2) . . ?
V12 V13 V5 78.38(8) . . ?
V6 V13 V5 77.16(9) . . ?
O14 V14 O42 105.7(4) . . ?
O14 V14 O39 107.1(4) . . ?
O42 V14 O39 82.0(4) . . ?
O14 V14 O31 106.1(4) . . ?
O42 V14 O31 91.5(3) . . ?
O39 V14 O31 146.8(3) . . ?
O14 V14 O32 106.1(4) . . ?
O42 V14 O32 148.2(3) . . ?
O39 V14 O32 88.2(4) . . ?
O31 V14 O32 80.4(4) . . ?
O14 V14 V18 110.1(3) . . ?
O42 V14 V18 41.1(2) . . ?
O39 V14 V18 40.9(3) . . ?
O31 V14 V18 126.1(3) . . ?
O32 V14 V18 123.8(3) . . ?
O14 V14 V6 112.0(3) . . ?
O42 V14 V6 125.0(2) . . ?
O39 V14 V6 121.0(3) . . ?
O31 V14 V6 40.7(3) . . ?
O32 V14 V6 39.7(2) . . ?
V18 V14 V6 137.91(9) . . ?
O15 V15 O40 106.5(4) . . ?
O15 V15 O39 105.9(4) . . ?
O40 V15 O39 84.9(4) . . ?
O15 V15 O34 106.0(4) . . ?
O40 V15 O34 89.6(4) . . ?
O39 V15 O34 147.9(3) . . ?
O15 V15 O33 107.2(4) . . ?
O40 V15 O33 146.3(3) . . ?
O39 V15 O33 88.2(4) . . ?
O34 V15 O33 79.0(3) . . ?
O15 V15 V18 108.6(4) . . ?
O40 V15 V18 42.2(3) . . ?
O39 V15 V18 43.0(3) . . ?
O34 V15 V18 126.7(3) . . ?
O33 V15 V18 125.5(3) . . ?
O15 V15 V8 113.1(4) . . ?
O40 V15 V8 121.2(3) . . ?
O39 V15 V8 121.3(3) . . ?
O34 V15 V8 39.3(2) . . ?
O33 V15 V8 39.8(2) . . ?
V18 V15 V8 138.33(9) . . ?
O16 V16 O40 106.7(4) . . ?
O16 V16 O41 105.8(5) . . ?
O40 V16 O41 83.8(4) . . ?
O16 V16 O35 106.3(5) . . ?
O40 V16 O35 88.2(4) . . ?
O41 V16 O35 147.9(4) . . ?
O16 V16 O36 106.8(4) . . ?
O40 V16 O36 146.2(3) . . ?
O41 V16 O36 90.9(4) . . ?
O35 V16 O36 78.7(3) . . ?
O16 V16 V18 108.9(3) . . ?
O40 V16 V18 41.5(3) . . ?
O41 V16 V18 42.5(2) . . ?
O35 V16 V18 124.8(3) . . ?
O36 V16 V18 127.2(3) . . ?
O16 V16 V10 113.0(3) . . ?
O40 V16 V10 120.6(3) . . ?
O41 V16 V10 122.8(2) . . ?
O35 V16 V10 39.7(2) . . ?
O36 V16 V10 39.0(3) . . ?
V18 V16 V10 138.03(9) . . ?
O17 V17 O41 105.4(4) . . ?
O17 V17 O42 106.1(4) . . ?
O41 V17 O42 80.0(4) . . ?
O17 V17 O38 107.3(4) . . ?
O41 V17 O38 147.3(4) . . ?
O42 V17 O38 91.3(3) . . ?
O17 V17 O37 105.6(4) . . ?
O41 V17 O37 89.4(4) . . ?
O42 V17 O37 148.2(4) . . ?
O38 V17 O37 81.6(4) . . ?
O17 V17 V18 109.9(3) . . ?
O41 V17 V18 40.0(3) . . ?
O42 V17 V18 40.0(2) . . ?
O38 V17 V18 124.9(3) . . ?
O37 V17 V18 123.8(3) . . ?
O17 V17 V12 112.5(3) . . ?
O41 V17 V12 123.3(3) . . ?
O42 V17 V12 124.5(2) . . ?
O38 V17 V12 40.4(2) . . ?
O37 V17 V12 41.2(3) . . ?
V18 V17 V12 137.66(10) . . ?
O18 V18 O40 109.3(4) . . ?
O18 V18 O39 110.2(4) . . ?
O40 V18 O39 85.0(4) . . ?
O18 V18 O41 110.6(4) . . ?
O40 V18 O41 84.8(4) . . ?
O39 V18 O41 139.1(3) . . ?
O18 V18 O42 111.2(4) . . ?
O40 V18 O42 139.5(3) . . ?
O39 V18 O42 82.8(3) . . ?
O41 V18 O42 79.8(3) . . ?
O18 V18 V15 113.6(4) . . ?
O40 V18 V15 42.2(3) . . ?
O39 V18 V15 43.0(2) . . ?
O41 V18 V15 119.1(3) . . ?
O42 V18 V15 118.2(3) . . ?
O18 V18 V16 114.3(4) . . ?
O40 V18 V16 42.5(3) . . ?
O39 V18 V16 119.2(3) . . ?
O41 V18 V16 42.5(3) . . ?
O42 V18 V16 115.4(2) . . ?
V15 V18 V16 81.36(9) . . ?
O18 V18 V14 116.2(4) . . ?
O40 V18 V14 117.9(3) . . ?
O39 V18 V14 41.4(2) . . ?
O41 V18 V14 113.9(3) . . ?
O42 V18 V14 41.4(2) . . ?
V15 V18 V14 80.75(9) . . ?
V16 V18 V14 129.47(9) . . ?
O18 V18 V17 116.9(4) . . ?
O40 V18 V17 116.4(3) . . ?
O39 V18 V17 114.8(2) . . ?
O41 V18 V17 39.9(3) . . ?
O42 V18 V17 39.9(2) . . ?
V15 V18 V17 129.54(10) . . ?
V16 V18 V17 78.67(8) . . ?
V14 V18 V17 77.37(8) . . ?
V2 O19 V5 146.7(4) . . ?
V2 O19 V1 95.7(3) . . ?
V5 O19 V1 97.7(4) . . ?
V2 O20 V3 147.2(5) . . ?
V2 O20 V1 97.0(4) . . ?
V3 O20 V1 96.3(4) . . ?
V4 O21 V3 147.6(5) . . ?
V4 O21 V1 95.1(4) . . ?
V3 O21 V1 96.3(4) . . ?
V4 O22 V1 95.3(4) . . ?
V4 O22 V5 147.5(4) . . ?
V1 O22 V5 97.1(4) . . ?
V6 O23 V5 144.1(5) . . ?
V6 O23 V13 97.4(4) . . ?
V5 O23 V13 98.8(3) . . ?
V6 O24 V7 97.1(4) . . ?
V6 O24 V2 144.9(4) . . ?
V7 O24 V2 101.5(4) . . ?
V8 O25 V2 142.5(5) . . ?
V8 O25 V7 97.5(4) . . ?
V2 O25 V7 101.3(4) . . ?
V8 O26 V9 98.9(4) . . ?
V8 O26 V3 143.9(4) . . ?
V9 O26 V3 101.6(4) . . ?
V10 O27 V3 142.1(5) . . ?
V10 O27 V9 97.4(4) . . ?
V3 O27 V9 100.8(4) . . ?
V10 O28 V11 97.7(4) . . ?
V10 O28 V4 143.5(5) . . ?
V11 O28 V4 101.5(4) . . ?
V12 O29 V11 96.9(4) . . ?
V12 O29 V4 143.1(4) . . ?
V11 O29 V4 101.7(4) . . ?
V12 O30 V13 96.9(4) . . ?
V12 O30 V5 146.2(5) . . ?
V13 O30 V5 99.7(4) . . ?
V13 O31 V14 145.7(5) . . ?
V13 O31 V6 97.6(4) . . ?
V14 O31 V6 99.6(4) . . ?
V7 O32 V6 97.6(4) . . ?
V7 O32 V14 143.4(5) . . ?
V6 O32 V14 99.2(4) . . ?
V7 O33 V8 98.1(4) . . ?
V7 O33 V15 144.7(5) . . ?
V8 O33 V15 100.1(4) . . ?
V9 O34 V8 98.3(4) . . ?
V9 O34 V15 141.4(5) . . ?
V8 O34 V15 100.9(4) . . ?
V9 O35 V10 97.7(4) . . ?
V9 O35 V16 142.7(5) . . ?
V10 O35 V16 100.2(4) . . ?
V11 O36 V10 99.1(3) . . ?
V11 O36 V16 143.1(5) . . ?
V10 O36 V16 101.1(4) . . ?
V11 O37 V17 145.6(5) . . ?
V11 O37 V12 97.1(4) . . ?
V17 O37 V12 98.3(4) . . ?
V13 O38 V17 146.2(5) . . ?
V13 O38 V12 96.4(4) . . ?
V17 O38 V12 99.5(4) . . ?
V18 O39 V14 97.7(4) . . ?
V18 O39 V15 94.0(4) . . ?
V14 O39 V15 147.3(4) . . ?
V18 O40 V16 96.0(4) . . ?
V18 O40 V15 95.6(4) . . ?
V16 O40 V15 148.4(5) . . ?
V18 O41 V17 100.1(4) . . ?
V18 O41 V16 95.0(4) . . ?
V17 O41 V16 145.2(4) . . ?
V14 O42 V17 142.7(4) . . ?
V14 O42 V18 97.5(4) . . ?
V17 O42 V18 100.1(4) . . ?
C3 N1 C1 115.2(20) . . ?
C3 N1 C7 102.5(20) . . ?
C1 N1 C7 117.4(20) . . ?
C3 N1 C5 112.2(18) . . ?
C1 N1 C5 100.6(16) . . ?
C7 N1 C5 109.2(18) . . ?
N1 C1 C2 110.3(23) . . ?
N1 C3 C4 104.9(22) . . ?
N1 C5 C6 97.3(19) . . ?
N1 C7 C8 107.5(24) . . ?
C13 N2 C9 111.1(11) . . ?
C13 N2 C11 105.8(11) . . ?
C9 N2 C11 110.6(11) . . ?
C13 N2 C15 110.9(12) . . ?
C9 N2 C15 106.5(10) . . ?
C11 N2 C15 112.1(10) . . ?
N2 C9 C10 113.9(12) . . ?
C12 C11 N2 112.3(13) . . ?
C14 C13 N2 116.0(15) . . ?
N2 C15 C16 112.8(12) . . ?
C17 N3 C23 114.7(16) . . ?
C17 N3 C21 105.6(12) . . ?
C23 N3 C21 110.9(17) . . ?
C17 N3 C19 112.4(16) . . ?
C23 N3 C19 102.3(13) . . ?
C21 N3 C19 111.2(12) . . ?
N3 C17 C18 113.3(18) . . ?
C20 C19 N3 113.6(15) . . ?
C22 C21 N3 117.3(14) . . ?
N3 C23 C24 113.5(23) . . ?
C27 N4 C25 111.6(12) . . ?
C27 N4 C29 112.6(12) . . ?
C25 N4 C29 107.9(10) . . ?
C27 N4 C31 106.1(10) . . ?
C25 N4 C31 107.0(11) . . ?
C29 N4 C31 111.6(12) . . ?
N4 C25 C26 118.4(13) . . ?
N4 C27 C28 114.9(13) . . ?
N4 C29 C30 112.6(12) . . ?
C32 C31 N4 114.6(12) . . ?
C37B N5 C33B 118.6(34) . . ?
C37B N5 C35B 117.8(50) . . ?
C33B N5 C35B 112.8(51) . . ?
C37B N5 C39 112.4(24) . . ?
C33B N5 C39 114.2(30) . . ?
C35B N5 C39 72.3(45) . . ?
C37B N5 C33A 83.1(23) . . ?
C33B N5 C33A 51.1(28) . . ?
C35B N5 C33A 159.1(47) . . ?
C39 N5 C33A 100.7(18) . . ?
C37B N5 C35A 136.8(25) . . ?
C33B N5 C35A 56.8(28) . . ?
C35B N5 C35A 57.7(44) . . ?
C39 N5 C35A 106.4(17) . . ?
C33A N5 C35A 107.9(16) . . ?
C37B N5 C37A 33.9(24) . . ?
C33B N5 C37A 123.2(33) . . ?
C35B N5 C37A 88.8(49) . . ?
C39 N5 C37A 122.4(22) . . ?
C33A N5 C37A 111.0(23) . . ?
C35A N5 C37A 107.6(23) . . ?
C34 C33A C33B 78.9(35) . . ?
C34 C33A N5 119.7(20) . . ?
C33B C33A N5 61.4(32) . . ?
C34 C33A C37B 163.0(24) . . ?
C33B C33A C37B 97.0(38) . . ?
N5 C33A C37B 46.1(16) . . ?
C35A C33B C33A 131.9(55) . . ?
C35A C33B N5 64.4(31) . . ?
C33A C33B N5 67.6(34) . . ?
C35A C33B C34 141.2(48) . . ?
C33A C33B C34 56.0(30) . . ?
N5 C33B C34 108.0(39) . . ?
C33A C34 C33B 45.0(23) . . ?
C33B C35A C35B 116.5(60) . . ?
C33B C35A C36 167.9(35) . . ?
C35B C35A C36 53.3(50) . . ?
C33B C35A N5 58.8(28) . . ?
C35B C35A N5 59.5(51) . . ?
C36 C35A N5 112.4(19) . . ?
C36 C35B N5 131.2(86) . . ?
C36 C35B C35A 68.8(56) . . ?
N5 C35B C35A 62.9(51) . . ?
C36 C35B C37A 122.5(74) . . ?
N5 C35B C37A 51.9(40) . . ?
C35A C35B C37A 88.7(59) . . ?
C36 C35B C39 142.7(86) . . ?
N5 C35B C39 54.6(44) . . ?
C35A C35B C39 97.8(70) . . ?
C37A C35B C39 90.4(56) . . ?
C35B C36 C35A 57.9(50) . . ?
C37B C37A C38 80.2(50) . . ?
C37B C37A N5 50.2(40) . . ?
C38 C37A N5 103.0(35) . . ?
C37B C37A C35B 85.9(58) . . ?
C38 C37A C35B 132.6(46) . . ?
N5 C37A C35B 39.3(32) . . ?
C37A C37B N5 95.9(53) . . ?
C37A C37B C38 61.6(44) . . ?
N5 C37B C38 115.8(31) . . ?
C37A C37B C33A 134.8(55) . . ?
N5 C37B C33A 50.8(18) . . ?
C38 C37B C33A 102.3(26) . . ?
C37A C38 C37B 38.3(26) . . ?
N5 C39 C40 115.8(25) . . ?
N5 C39 C35B 53.1(40) . . ?
C40 C39 C35B 137.9(46) . . ?

loop_
_geom_bond_atom_site_label_1
_geom_bond_atom_site_label_2
_geom_bond_distance
_geom_bond_site_symmetry_2
_geom_bond_publ_flag
V1 O1 1.595(8) . ?
V1 O22 1.934(9) . ?
V1 O21 1.925(8) . ?
V1 O20 1.925(9) . ?
V1 O19 1.937(8) . ?
V1 V4 2.823(3) . ?
V1 V2 2.853(3) . ?
V1 V3 2.853(3) . ?
V1 V5 2.881(3) . ?
V2 O2 1.575(8) . ?
V2 O20 1.885(8) . ?
V2 O19 1.912(7) . ?
V2 O24 1.946(8) . ?
V2 O25 1.922(8) . ?
V2 V7 2.987(3) . ?
V3 O3 1.573(9) . ?
V3 O21 1.905(8) . ?
V3 O20 1.907(8) . ?
V3 O27 1.940(9) . ?
V3 O26 1.938(8) . ?
V3 V9 2.995(3) . ?
V4 O4 1.583(8) . ?
V4 O22 1.885(7) . ?
V4 O21 1.902(9) . ?
V4 O29 1.949(9) . ?
V4 O28 1.928(8) . ?
V4 V11 3.000(3) . ?
V5 O5 1.584(8) . ?
V5 O19 1.888(8) . ?
V5 O22 1.909(8) . ?
V5 O23 1.930(8) . ?
V5 O30 1.946(9) . ?
V5 V13 2.953(3) . ?
V6 O6 1.577(9) . ?
V6 O23 1.910(8) . ?
V6 O24 1.888(8) . ?
V6 O32 1.916(8) . ?
V6 O31 1.960(9) . ?
V6 V7 2.849(3) . ?
V6 V13 2.905(3) . ?
V6 V14 2.962(3) . ?
V7 O7 1.596(9) . ?
V7 O32 1.869(9) . ?
V7 O33 1.878(8) . ?
V7 O24 1.912(7) . ?
V7 O25 1.942(9) . ?
V7 V8 2.886(3) . ?
V8 O8 1.591(9) . ?
V8 O25 1.897(8) . ?
V8 O26 1.883(8) . ?
V8 O34 1.928(8) . ?
V8 O33 1.941(8) . ?
V8 V9 2.897(3) . ?
V8 V15 2.989(3) . ?
V9 O9 1.576(9) . ?
V9 O34 1.903(8) . ?
V9 O35 1.879(9) . ?
V9 O26 1.929(9) . ?
V9 O27 1.947(8) . ?
V9 V10 2.886(3) . ?
V10 O10 1.583(8) . ?
V10 O27 1.894(9) . ?
V10 O28 1.900(8) . ?
V10 O35 1.951(8) . ?
V10 O36 1.927(9) . ?
V10 V11 2.896(4) . ?
V10 V16 3.004(3) . ?
V11 O11 1.561(9) . ?
V11 O37 1.862(8) . ?
V11 O36 1.878(8) . ?
V11 O29 1.920(8) . ?
V11 O28 1.946(9) . ?
V11 V12 2.866(3) . ?
V12 O12 1.577(9) . ?
V12 O30 1.883(8) . ?
V12 O29 1.910(8) . ?
V12 O38 1.935(8) . ?
V12 O37 1.960(8) . ?
V12 V13 2.844(3) . ?
V12 V17 2.945(3) . ?
V13 O13 1.585(8) . ?
V13 O38 1.882(8) . ?
V13 O31 1.902(8) . ?
V13 O30 1.917(8) . ?
V13 O23 1.958(9) . ?
V14 O14 1.591(8) . ?
V14 O42 1.932(8) . ?
V14 O39 1.933(8) . ?
V14 O31 1.918(8) . ?
V14 O32 1.972(9) . ?
V14 V18 2.896(3) . ?
V15 O15 1.603(8) . ?
V15 O40 1.890(9) . ?
V15 O39 1.912(8) . ?
V15 O34 1.948(8) . ?
V15 O33 1.957(9) . ?
V15 V18 2.798(4) . ?
V16 O16 1.581(9) . ?
V16 O40 1.926(9) . ?
V16 O41 1.922(9) . ?
V16 O35 1.963(9) . ?
V16 O36 1.964(8) . ?
V16 V18 2.835(3) . ?
V17 O17 1.571(9) . ?
V17 O41 1.916(8) . ?
V17 O42 1.919(8) . ?
V17 O38 1.922(8) . ?
V17 O37 1.933(8) . ?
V17 V18 2.942(3) . ?
V18 O18 1.590(8) . ?
V18 O40 1.888(9) . ?
V18 O39 1.914(9) . ?
V18 O41 1.922(8) . ?
V18 O42 1.920(8) . ?
N1 C3 1.47(3) . ?
N1 C1 1.55(3) . ?
N1 C7 1.51(4) . ?
N1 C5 1.53(2) . ?
C1 C2 1.55(3) . ?
C3 C4 1.69(4) . ?
C5 C6 1.82(5) . ?
C7 C8 1.64(4) . ?
N2 C13 1.52(2) . ?
N2 C9 1.52(2) . ?
N2 C11 1.57(2) . ?
N2 C15 1.55(2) . ?
C9 C10 1.52(2) . ?
C11 C12 1.53(2) . ?
C13 C14 1.45(2) . ?
C15 C16 1.52(2) . ?
N3 C17 1.44(2) . ?
N3 C23 1.53(3) . ?
N3 C21 1.50(2) . ?
N3 C19 1.56(2) . ?
C17 C18 1.49(3) . ?
C19 C20 1.53(2) . ?
C21 C22 1.48(2) . ?
C23 C24 1.52(3) . ?
N4 C27 1.49(2) . ?
N4 C25 1.50(2) . ?
N4 C29 1.51(2) . ?
N4 C31 1.59(2) . ?
C25 C26 1.49(2) . ?
C27 C28 1.54(2) . ?
C29 C30 1.51(2) . ?
C31 C32 1.50(2) . ?
N5 C37B 1.41(5) . ?
N5 C33B 1.44(6) . ?
N5 C35B 1.47(12) . ?
N5 C39 1.50(3) . ?
N5 C33A 1.52(3) . ?
N5 C35A 1.52(3) . ?
N5 C37A 1.83(6) . ?
C33A C34 1.50(3) . ?
C33A C33B 1.28(7) . ?
C33A C37B 1.94(5) . ?
C33B C35A 1.41(7) . ?
C33B C34 1.77(7) . ?
C35A C35B 1.44(11) . ?
C35A C36 1.59(3) . ?
C35B C36 1.37(12) . ?
C35B C37A 2.32(13) . ?
C35B C39 1.75(12) . ?
C37A C37B 1.02(6) . ?
C37A C38 1.45(6) . ?
C37B C38 1.63(5) . ?
C39 C40 1.54(4) . ?
